data_7706631
loop_
_publ_author_name
'Kordestani, Nazanin'
'Amiri Rudbari, Hadi'
'Fernandes, Alexandra R.'
'Raposo, Lu\'is R'
'Luz, Andr\'e'
'Baptista, Pedro V.'
'Bruno, Giuseppe'
'Scopelliti, Rosario'
'Fateminia, Zohreh'
'Micale, Nicola'
'Tumanov, Nikolay'
'Wouters, Johan'
'Abbasi Kajani, Abolghasem'
'Bordbar, Abdol-Khalegh'

_publ_section_title
;
 Copper(ii) complexes with tridentate halogen-substituted Schiff base
 ligands: synthesis, crystal structures and investigating the effect of
 halogenation, leaving groups and ligand flexibility on antiproliferative
 activities.
;
_journal_issue 11
_journal_name_full 'Dalton transactions (Cambridge, England : 2003)'
_journal_page_first 3990
_journal_page_last 4007
_journal_paper_doi 10.1039/d0dt03962d
_journal_volume 50
_journal_year 2021
_chemical_formula_moiety 'C14 H11 Br2 Cu N3 O4'
_chemical_formula_sum 'C14 H11 Br2 Cu N3 O4'
_chemical_formula_weight 508.61
_space_group_crystal_system monoclinic
_space_group_IT_number 14
_space_group_name_Hall '-P 2yn'
_space_group_name_H-M_alt 'P 1 21/n 1'
_atom_sites_solution_hydrogens geom
_atom_sites_solution_primary dual
_atom_sites_solution_secondary difmap
_audit_creation_method SHELXL-2018/3
_audit_update_record
;
2018-10-08 deposited with the CCDC.	2021-02-15 downloaded from the CCDC.
;
_cell_angle_alpha 90
_cell_angle_beta 90.3364(9)
_cell_angle_gamma 90
_cell_formula_units_Z 8
_cell_length_a 14.25361(14)
_cell_length_b 10.15411(9)
_cell_length_c 21.8598(2)
_cell_measurement_reflns_used 14237
_cell_measurement_temperature 140.00(10)
_cell_measurement_theta_max 75.2040
_cell_measurement_theta_min 4.7800
_cell_volume 3163.77(5)
_computing_cell_refinement 'CrysAlisPro 1.171.38.46 (Rigaku OD, 2015)'
_computing_data_collection 'CrysAlisPro 1.171.38.46 (Rigaku OD, 2015)'
_computing_data_reduction 'CrysAlisPro 1.171.38.46 (Rigaku OD, 2015)'
_computing_molecular_graphics 'Mercury 3.10.3 (CCDC, 2018)'
_computing_publication_material 'CIFTab (Sheldrick, 2015)'
_computing_structure_refinement 'SHELXL-2018/3 (Sheldrick, 2018)'
_computing_structure_solution 'SHELXT (Sheldrick, 2015)'
_diffrn_ambient_environment N~2~
_diffrn_ambient_temperature 140.00(10)
_diffrn_detector 'CCD plate'
_diffrn_detector_area_resol_mean 10.2665
_diffrn_detector_type Atlas
_diffrn_measured_fraction_theta_full 1.000
_diffrn_measured_fraction_theta_max 0.986
_diffrn_measurement_details
;
List of Runs (angles in degrees, time in seconds):

  # Type    Start    End  Width  t~exp~   \w     \q     \k     \f   Frames
#--------------------------------------------------------------------------
  1  \w    -63.00  22.00   1.00    1.00    --  -43.01  57.00  90.00   85
  2  \w    -84.00  30.00   1.00    1.00    --  -43.01  19.00  30.00  114
  3  \w      2.00  55.00   1.00    1.00    --   43.01 -99.00-180.00   53
  4  \w     30.00  98.00   1.00    1.00    --   43.01-125.00 -60.00   68
  5  \w     38.00 141.00   1.00    4.00    --  109.26 -77.00 -60.00  103
  6  \w    108.00 141.00   1.00    4.00    --  109.26 -77.00  90.00   33
  7  \w    109.00 138.00   1.00    4.00    --  109.26 -30.00  90.00   29
  8  \w     85.00 177.00   1.00    4.00    --  109.26  45.00 120.00   92
  9  \w    107.00 146.00   1.00    4.00    --  109.26 111.00  60.00   39
 10  \w    109.00 177.00   1.00    4.00    --  109.26 111.00  30.00   68
 11  \w    137.00 164.00   1.00    4.00    --  109.26  30.00-150.00   27
 12  \w    100.00 136.00   1.00    4.00    --  109.26  30.00-150.00   36
 13  \w     37.00 138.00   1.00    4.00    --  109.26 -30.00 -60.00  101
 14  \w     79.00 115.00   1.00    4.00    --  109.26-111.00  90.00   36
 15  \w     51.00 100.00   1.00    4.00    --  109.26 -94.00 150.00   49
 16  \w     33.00  86.00   1.00    4.00    --  109.26 -30.00  90.00   53
 17  \w     33.00  79.00   1.00    4.00    --  109.26 -77.00  90.00   46
 18  \w     49.00 116.00   1.00    4.00    --  109.26-111.00 -90.00   67
 19  \w   -123.00 -89.00   1.00    1.00    --  -43.01 -99.00  90.00   34
;
_diffrn_measurement_device 'four-circle diffractometer'
_diffrn_measurement_device_type 'SuperNova, Dual, Cu at zero, Atlas'
_diffrn_measurement_method '\w scans'
_diffrn_radiation_monochromator mirror
_diffrn_radiation_probe x-ray
_diffrn_radiation_type 'Cu K\a'
_diffrn_radiation_wavelength 1.54184
_diffrn_reflns_av_R_equivalents 0.0297
_diffrn_reflns_av_unetI/netI 0.0229
_diffrn_reflns_Laue_measured_fraction_full 1.000
_diffrn_reflns_Laue_measured_fraction_max 0.986
_diffrn_reflns_limit_h_max 17
_diffrn_reflns_limit_h_min -11
_diffrn_reflns_limit_k_max 12
_diffrn_reflns_limit_k_min -12
_diffrn_reflns_limit_l_max 27
_diffrn_reflns_limit_l_min -27
_diffrn_reflns_number 22226
_diffrn_reflns_point_group_measured_fraction_full 1.000
_diffrn_reflns_point_group_measured_fraction_max 0.986
_diffrn_reflns_theta_full 67.684
_diffrn_reflns_theta_max 75.303
_diffrn_reflns_theta_min 3.692
_diffrn_source 'micro-focus sealed X-ray tube'
_diffrn_source_type 'SuperNova (Cu) X-ray Source'
_exptl_absorpt_coefficient_mu 8.110
_exptl_absorpt_correction_T_max 0.469
_exptl_absorpt_correction_T_min 0.110
_exptl_absorpt_correction_type analytical
_exptl_absorpt_process_details
;
CrysAlisPro 1.171.38.46 (Rigaku Oxford Diffraction, 2015)
Analytical numeric absorption correction using a multifaceted crystal
model based on expressions derived by R.C. Clark & J.S. Reid.
(Clark, R. C. & Reid, J. S. (1995). Acta Cryst. A51, 887-897)
Empirical absorption correction using spherical harmonics,
 implemented in SCALE3 ABSPACK scaling algorithm.
;
_exptl_crystal_colour purple
_exptl_crystal_density_diffrn 2.136
_exptl_crystal_description prism
_exptl_crystal_F_000 1976
_exptl_crystal_size_max 0.533
_exptl_crystal_size_mid 0.390
_exptl_crystal_size_min 0.140
_refine_diff_density_max 0.852
_refine_diff_density_min -0.517
_refine_diff_density_rms 0.095
_refine_ls_extinction_coef 0.00118(4)
_refine_ls_extinction_expression Fc^*^=kFc[1+0.001xFc^2^\l^3^/sin(2\q)]^-1/4^
_refine_ls_extinction_method 'SHELXL-2018/3 (Sheldrick 2018)'
_refine_ls_goodness_of_fit_ref 1.101
_refine_ls_hydrogen_treatment constr
_refine_ls_matrix_type full
_refine_ls_number_parameters 435
_refine_ls_number_reflns 6440
_refine_ls_number_restraints 0
_refine_ls_restrained_S_all 1.101
_refine_ls_R_factor_all 0.0281
_refine_ls_R_factor_gt 0.0272
_refine_ls_shift/su_max 0.001
_refine_ls_shift/su_mean 0.000
_refine_ls_structure_factor_coef Fsqd
_refine_ls_weighting_details 'w=1/[\s^2^(Fo^2^)+(0.0396P)^2^+2.5995P] where P=(Fo^2^+2Fc^2^)/3'
_refine_ls_weighting_scheme calc
_refine_ls_wR_factor_gt 0.0724
_refine_ls_wR_factor_ref 0.0730
_reflns_Friedel_coverage 0.000
_reflns_number_gt 6275
_reflns_number_total 6440
_reflns_threshold_expression 'I > 2\s(I)'
_cod_data_source_file d0dt03962d2.cif
_cod_data_source_block Cu(Br2-L1)NO3
_cod_depositor_comments
;
Adding full bibliography for 7706630--7706633.cif.

2024-09-23
Z value and formula fixed to values more according to usual
chemical conventions.                 miguel
;
_cod_original_formula_sum 'C28 H22 Br4 Cu2 N6 O8'
_cod_original_formula_weight 1017.23
_cod_original_formula_moiety 'C28 H22 Br4 Cu2 N6 O8'
_cod_original_formula_units_Z 4
_cod_original_sg_symbol_H-M 'P 21/n'
_cod_database_code 7706631
_shelx_shelxl_version_number 2018/3
_shelx_space_group_comment
;
The symmetry employed for this shelxl refinement is uniquely defined
by the following loop, which should always be used as a source of
symmetry information in preference to the above space-group names.
They are only intended as comments.
;
_shelx_estimated_absorpt_t_min 0.098
_shelx_estimated_absorpt_t_max 0.396
_publcif_funding_html
;
;

loop_
_space_group_symop_operation_xyz
'x, y, z'
'-x+1/2, y+1/2, -z+1/2'
'-x, -y, -z'
'x-1/2, -y-1/2, z-1/2'

loop_
_atom_site_label
_atom_site_type_symbol
_atom_site_fract_x
_atom_site_fract_y
_atom_site_fract_z
_atom_site_U_iso_or_equiv
_atom_site_adp_type
_atom_site_occupancy
_atom_site_site_symmetry_order
_atom_site_calc_flag
_atom_site_refinement_flags_posn
_atom_site_refinement_flags_adp
_atom_site_refinement_flags_occupancy
_atom_site_disorder_assembly
_atom_site_disorder_group
Br3 Br 0.64562(2) 0.59033(2) 0.31568(2) 0.01949(8) Uani 1 1 d . . . . .
Br1 Br 0.39268(2) -0.09611(2) 0.31928(2) 0.02260(8) Uani 1 1 d . . . . .
Br4 Br 0.66790(2) 0.30257(3) 0.53676(2) 0.02751(9) Uani 1 1 d . . . . .
Br2 Br 0.39984(2) 0.20387(3) 0.53628(2) 0.03140(9) Uani 1 1 d . . . . .
Cu1 Cu 0.39554(2) 0.30987(3) 0.20027(2) 0.01394(9) Uani 1 1 d . . . . .
Cu2 Cu 0.61672(2) 0.18373(3) 0.20499(2) 0.01402(9) Uani 1 1 d . . . . .
O1 O 0.41289(12) 0.17430(15) 0.26067(7) 0.0169(3) Uani 1 1 d . . . . .
O2 O 0.40200(12) 0.15236(16) 0.14350(8) 0.0189(3) Uani 1 1 d . . . . .
O6 O 0.55897(11) 0.32616(15) 0.15405(7) 0.0165(3) Uani 1 1 d . . . . .
O5 O 0.63709(13) 0.31908(16) 0.26232(8) 0.0206(3) Uani 1 1 d . . . . .
O7 O 0.69983(13) 0.40094(18) 0.13855(9) 0.0273(4) Uani 1 1 d . . . . .
O3 O 0.25589(13) 0.1448(2) 0.16997(8) 0.0262(4) Uani 1 1 d . . . . .
O8 O 0.58060(15) 0.53362(17) 0.13353(9) 0.0295(4) Uani 1 1 d . . . . .
N5 N 0.61808(13) 0.06584(19) 0.13237(9) 0.0159(4) Uani 1 1 d . . . . .
N1 N 0.40671(12) 0.44831(17) 0.26225(8) 0.0126(3) Uani 1 1 d . . . . .
N2 N 0.36709(14) 0.43594(19) 0.12987(9) 0.0159(4) Uani 1 1 d . . . . .
N6 N 0.61515(14) 0.42441(19) 0.14231(9) 0.0170(4) Uani 1 1 d . . . . .
N4 N 0.62775(13) 0.04427(18) 0.26557(9) 0.0154(4) Uani 1 1 d . . . . .
O4 O 0.32156(17) -0.02606(19) 0.12881(10) 0.0359(5) Uani 1 1 d . . . . .
N3 N 0.32452(14) 0.08725(19) 0.14765(9) 0.0168(4) Uani 1 1 d . . . . .
C8 C 0.41220(16) 0.5851(2) 0.24107(10) 0.0156(4) Uani 1 1 d . . . . .
H8A H 0.471544 0.598501 0.218600 0.019 Uiso 1 1 calc R U . . .
H8B H 0.412170 0.645144 0.276746 0.019 Uiso 1 1 calc R U . . .
C1 C 0.40848(15) 0.1844(2) 0.31994(10) 0.0135(4) Uani 1 1 d . . . . .
C6 C 0.40824(16) 0.3060(2) 0.35203(10) 0.0148(4) Uani 1 1 d . . . . .
C15 C 0.64319(15) 0.3104(2) 0.32114(10) 0.0152(4) Uani 1 1 d . . . . .
C16 C 0.64829(16) 0.4264(2) 0.35715(11) 0.0166(4) Uani 1 1 d . . . . .
C7 C 0.41022(15) 0.4305(2) 0.32005(10) 0.0133(4) Uani 1 1 d . . . . .
H7 H 0.414595 0.507392 0.344677 0.016 Uiso 1 1 calc R U . . .
C28 C 0.64877(17) 0.1168(2) 0.07956(11) 0.0205(5) Uani 1 1 d . . . . .
H28 H 0.676022 0.202190 0.080073 0.025 Uiso 1 1 calc R U . . .
C21 C 0.63611(15) 0.0638(2) 0.32342(11) 0.0158(4) Uani 1 1 d . . . . .
H21 H 0.637024 -0.012247 0.348754 0.019 Uiso 1 1 calc R U . . .
C2 C 0.40381(16) 0.0704(2) 0.35746(11) 0.0161(4) Uani 1 1 d . . . . .
C14 C 0.3819(2) 0.3898(2) 0.07310(12) 0.0241(5) Uani 1 1 d . . . . .
H14 H 0.402392 0.301290 0.068696 0.029 Uiso 1 1 calc R U . . .
C3 C 0.40263(17) 0.0741(2) 0.42025(11) 0.0189(5) Uani 1 1 d . . . . .
H3 H 0.400411 -0.004950 0.443418 0.023 Uiso 1 1 calc R U . . .
C4 C 0.40476(18) 0.1966(2) 0.44936(10) 0.0194(5) Uani 1 1 d . . . . .
C10 C 0.34128(16) 0.5626(2) 0.13592(10) 0.0160(4) Uani 1 1 d . . . . .
C20 C 0.64428(16) 0.1897(2) 0.35388(11) 0.0160(4) Uani 1 1 d . . . . .
C9 C 0.32943(17) 0.6176(2) 0.19935(11) 0.0185(4) Uani 1 1 d . . . . .
H9A H 0.271338 0.581425 0.217389 0.022 Uiso 1 1 calc R U . . .
H9B H 0.322378 0.714459 0.196755 0.022 Uiso 1 1 calc R U . . .
C5 C 0.40699(17) 0.3108(2) 0.41614(11) 0.0181(4) Uani 1 1 d . . . . .
H5 H 0.407683 0.393451 0.436533 0.022 Uiso 1 1 calc R U . . .
C18 C 0.65672(18) 0.3041(2) 0.45005(11) 0.0202(5) Uani 1 1 d . . . . .
C17 C 0.65354(17) 0.4254(2) 0.41996(11) 0.0189(4) Uani 1 1 d . . . . .
H17 H 0.654963 0.505428 0.442418 0.023 Uiso 1 1 calc R U . . .
C19 C 0.65217(17) 0.1883(2) 0.41821(11) 0.0185(5) Uani 1 1 d . . . . .
H19 H 0.654329 0.106791 0.439476 0.022 Uiso 1 1 calc R U . . .
C27 C 0.6425(2) 0.0507(3) 0.02439(12) 0.0263(5) Uani 1 1 d . . . . .
H27 H 0.664849 0.089538 -0.012270 0.032 Uiso 1 1 calc R U . . .
C22 C 0.62285(18) -0.0934(2) 0.24447(11) 0.0211(5) Uani 1 1 d . . . . .
H22A H 0.605429 -0.150765 0.279218 0.025 Uiso 1 1 calc R U . . .
H22B H 0.685479 -0.121247 0.230006 0.025 Uiso 1 1 calc R U . . .
C24 C 0.58293(16) -0.0566(2) 0.13276(11) 0.0184(4) Uani 1 1 d . . . . .
C23 C 0.55124(19) -0.1110(2) 0.19271(12) 0.0234(5) Uani 1 1 d . . . . .
H23A H 0.537864 -0.206098 0.187725 0.028 Uiso 1 1 calc R U . . .
H23B H 0.491996 -0.067087 0.204416 0.028 Uiso 1 1 calc R U . . .
C13 C 0.3691(2) 0.4638(3) 0.02114(12) 0.0306(6) Uani 1 1 d . . . . .
H13 H 0.378868 0.426528 -0.018180 0.037 Uiso 1 1 calc R U . . .
C25 C 0.5744(2) -0.1291(3) 0.07887(13) 0.0286(6) Uani 1 1 d . . . . .
H25 H 0.549365 -0.215724 0.079678 0.034 Uiso 1 1 calc R U . . .
C11 C 0.3289(2) 0.6432(3) 0.08536(12) 0.0288(6) Uani 1 1 d . . . . .
H11 H 0.311653 0.732822 0.090621 0.035 Uiso 1 1 calc R U . . .
C26 C 0.6028(2) -0.0737(3) 0.02406(13) 0.0307(6) Uani 1 1 d . . . . .
H26 H 0.595174 -0.120476 -0.013257 0.037 Uiso 1 1 calc R U . . .
C12 C 0.3418(3) 0.5929(3) 0.02728(13) 0.0364(7) Uani 1 1 d . . . . .
H12 H 0.332037 0.646658 -0.007766 0.044 Uiso 1 1 calc R U . . .

loop_
_atom_site_aniso_label
_atom_site_aniso_U_11
_atom_site_aniso_U_22
_atom_site_aniso_U_33
_atom_site_aniso_U_23
_atom_site_aniso_U_13
_atom_site_aniso_U_12
Br3 0.02907(14) 0.01148(12) 0.01786(13) 0.00240(8) -0.00503(9) -0.00026(8)
Br1 0.04073(16) 0.00880(12) 0.01837(13) -0.00080(8) 0.00879(10) -0.00120(9)
Br4 0.04379(17) 0.02759(15) 0.01114(13) 0.00220(9) -0.00009(10) -0.00050(11)
Br2 0.0608(2) 0.02257(14) 0.01087(13) 0.00151(9) 0.00310(11) 0.00269(12)
Cu1 0.02360(18) 0.00783(15) 0.01038(16) -0.00052(11) -0.00025(12) -0.00114(11)
Cu2 0.02149(17) 0.00908(15) 0.01146(16) 0.00100(11) -0.00032(12) -0.00008(11)
O1 0.0286(8) 0.0100(7) 0.0123(7) 0.0000(6) 0.0000(6) 0.0005(6)
O2 0.0236(8) 0.0169(8) 0.0164(8) -0.0008(6) 0.0039(6) -0.0051(6)
O6 0.0219(8) 0.0117(7) 0.0160(8) 0.0034(6) -0.0009(6) -0.0022(6)
O5 0.0354(9) 0.0127(7) 0.0137(8) 0.0012(6) -0.0040(7) -0.0029(7)
O7 0.0225(9) 0.0272(10) 0.0324(10) -0.0037(7) 0.0035(7) -0.0050(7)
O3 0.0252(9) 0.0349(10) 0.0185(8) -0.0021(7) 0.0024(7) 0.0029(8)
O8 0.0442(11) 0.0118(8) 0.0325(10) 0.0057(7) 0.0069(8) 0.0017(7)
N5 0.0190(9) 0.0122(8) 0.0166(9) -0.0005(7) 0.0014(7) 0.0015(7)
N1 0.0156(8) 0.0092(8) 0.0131(9) 0.0004(6) 0.0002(7) -0.0014(6)
N2 0.0219(9) 0.0127(8) 0.0130(9) 0.0004(7) -0.0009(7) -0.0026(7)
N6 0.0259(10) 0.0128(9) 0.0124(9) -0.0016(7) 0.0025(7) -0.0027(7)
N4 0.0182(9) 0.0109(8) 0.0170(9) 0.0025(7) 0.0019(7) 0.0018(7)
O4 0.0602(13) 0.0155(9) 0.0319(11) -0.0083(8) 0.0008(9) -0.0112(9)
N3 0.0257(10) 0.0142(9) 0.0106(8) -0.0003(7) 0.0012(7) -0.0038(7)
C8 0.0240(11) 0.0085(9) 0.0144(10) 0.0013(8) -0.0001(8) -0.0019(8)
C1 0.0166(10) 0.0118(10) 0.0121(10) -0.0001(8) 0.0011(8) 0.0009(7)
C6 0.0184(10) 0.0117(10) 0.0142(10) 0.0006(8) 0.0001(8) 0.0009(8)
C15 0.0164(10) 0.0161(11) 0.0131(10) 0.0022(8) -0.0010(8) -0.0010(8)
C16 0.0198(10) 0.0140(10) 0.0160(11) 0.0037(8) -0.0009(8) 0.0001(8)
C7 0.0170(10) 0.0083(9) 0.0146(10) -0.0030(8) 0.0011(8) 0.0009(8)
C28 0.0280(12) 0.0162(10) 0.0173(11) 0.0008(9) 0.0013(9) 0.0015(9)
C21 0.0168(10) 0.0111(9) 0.0196(11) 0.0050(8) 0.0011(8) 0.0017(8)
C2 0.0210(10) 0.0104(10) 0.0169(11) -0.0013(8) 0.0043(8) 0.0006(8)
C14 0.0397(14) 0.0159(11) 0.0168(11) -0.0009(9) -0.0006(10) 0.0007(10)
C3 0.0274(12) 0.0130(10) 0.0165(11) 0.0045(8) 0.0048(9) 0.0019(9)
C4 0.0302(12) 0.0187(11) 0.0092(10) 0.0007(8) 0.0023(9) 0.0036(9)
C10 0.0178(10) 0.0161(10) 0.0141(11) 0.0014(8) -0.0002(8) -0.0001(8)
C20 0.0169(10) 0.0161(11) 0.0149(11) 0.0013(8) -0.0001(8) 0.0002(8)
C9 0.0244(11) 0.0146(10) 0.0164(11) -0.0001(8) 0.0005(9) 0.0047(9)
C5 0.0260(11) 0.0145(10) 0.0139(11) -0.0018(8) 0.0015(9) 0.0008(8)
C18 0.0258(12) 0.0245(12) 0.0102(10) 0.0022(8) -0.0005(9) -0.0013(9)
C17 0.0243(11) 0.0164(10) 0.0159(11) -0.0016(8) -0.0009(9) -0.0005(9)
C19 0.0233(11) 0.0172(11) 0.0151(11) 0.0051(8) 0.0002(9) 0.0003(8)
C27 0.0397(14) 0.0234(12) 0.0159(12) -0.0006(9) 0.0038(10) 0.0036(11)
C22 0.0317(12) 0.0108(10) 0.0208(12) 0.0015(8) 0.0050(10) 0.0023(9)
C24 0.0210(11) 0.0144(10) 0.0197(12) -0.0015(9) 0.0021(9) 0.0006(8)
C23 0.0318(13) 0.0146(10) 0.0238(12) -0.0019(9) 0.0053(10) -0.0067(9)
C13 0.0542(17) 0.0250(13) 0.0125(11) 0.0000(10) 0.0034(11) -0.0005(12)
C25 0.0407(15) 0.0180(11) 0.0271(14) -0.0071(10) 0.0041(11) -0.0049(11)
C11 0.0493(16) 0.0179(12) 0.0191(12) 0.0049(10) 0.0035(11) 0.0085(11)
C26 0.0486(16) 0.0229(12) 0.0207(13) -0.0089(10) 0.0041(11) 0.0001(11)
C12 0.068(2) 0.0246(14) 0.0163(13) 0.0087(10) 0.0012(13) 0.0038(13)

loop_
_atom_type_symbol
_atom_type_description
_atom_type_scat_dispersion_real
_atom_type_scat_dispersion_imag
_atom_type_scat_source
C C 0.0181 0.0091 'International Tables Vol C Tables 4.2.6.8 and 6.1.1.4'
H H 0.0000 0.0000 'International Tables Vol C Tables 4.2.6.8 and 6.1.1.4'
Br Br -0.6763 1.2805 'International Tables Vol C Tables 4.2.6.8 and 6.1.1.4'
Cu Cu -1.9646 0.5888 'International Tables Vol C Tables 4.2.6.8 and 6.1.1.4'
N N 0.0311 0.0180 'International Tables Vol C Tables 4.2.6.8 and 6.1.1.4'
O O 0.0492 0.0322 'International Tables Vol C Tables 4.2.6.8 and 6.1.1.4'

loop_
_exptl_crystal_face_index_h
_exptl_crystal_face_index_k
_exptl_crystal_face_index_l
_exptl_crystal_face_perp_dist
-5 1 -12 0.0527
-6 4 7 0.2890
5 -1 12 0.0854
8 -2 -6 0.2152
3 6 -1 0.0843
-4 -6 2 0.2988
4 2 12 0.1332
4 -3 11 0.1093
6 -5 0 0.1987
2 -4 10 0.1758
-1 -3 13 0.1730
-8 -3 5 0.2503
-7 -4 -2 0.2532
-9 -2 1 0.2245
3 -4 -10 0.2038
-7 -1 -9 0.1221
-8 0 -7 0.1199
2 3 12 0.1760
6 -2 10 0.0933
-4 1 -12 0.0543
-7 3 -8 0.1346
-2 6 1 0.1785
2 -3 13 0.1279
6 -5 5 0.1681
-6 1 -11 0.0579

loop_
_geom_angle_atom_site_label_1
_geom_angle_atom_site_label_2
_geom_angle_atom_site_label_3
_geom_angle
_geom_angle_site_symmetry_1
_geom_angle_site_symmetry_3
_geom_angle_publ_flag
O1 Cu1 N1 91.68(7) . . ?
O1 Cu1 O2 81.33(7) . . ?
N1 Cu1 O2 170.52(7) . . ?
O1 Cu1 N2 172.47(7) . . ?
N1 Cu1 N2 94.96(8) . . ?
O2 Cu1 N2 92.45(7) . . ?
O5 Cu2 N4 93.83(8) . . ?
O5 Cu2 N5 165.79(8) . . ?
N4 Cu2 N5 95.98(8) . . ?
O5 Cu2 O6 84.49(7) . . ?
N4 Cu2 O6 159.61(7) . . ?
N5 Cu2 O6 89.81(7) . . ?
C1 O1 Cu1 128.37(14) . . ?
N3 O2 Cu1 108.62(13) . . ?
N6 O6 Cu2 114.28(14) . . ?
C15 O5 Cu2 128.51(15) . . ?
C28 N5 C24 119.2(2) . . ?
C28 N5 Cu2 117.37(16) . . ?
C24 N5 Cu2 123.22(17) . . ?
C7 N1 C8 116.40(18) . . ?
C7 N1 Cu1 125.84(15) . . ?
C8 N1 Cu1 117.75(14) . . ?
C14 N2 C10 118.0(2) . . ?
C14 N2 Cu1 116.48(16) . . ?
C10 N2 Cu1 125.39(16) . . ?
O8 N6 O7 123.8(2) . . ?
O8 N6 O6 118.4(2) . . ?
O7 N6 O6 117.84(19) . . ?
C21 N4 C22 117.27(19) . . ?
C21 N4 Cu2 124.38(16) . . ?
C22 N4 Cu2 118.31(15) . . ?
O4 N3 O3 123.3(2) . . ?
O4 N3 O2 119.1(2) . . ?
O3 N3 O2 117.56(19) . . ?
N1 C8 C9 110.61(18) . . ?
N1 C8 H8A 109.5 . . ?
C9 C8 H8A 109.5 . . ?
N1 C8 H8B 109.5 . . ?
C9 C8 H8B 109.5 . . ?
H8A C8 H8B 108.1 . . ?
O1 C1 C2 120.91(19) . . ?
O1 C1 C6 124.1(2) . . ?
C2 C1 C6 115.0(2) . . ?
C5 C6 C1 121.6(2) . . ?
C5 C6 C7 116.93(19) . . ?
C1 C6 C7 121.5(2) . . ?
O5 C15 C16 119.9(2) . . ?
O5 C15 C20 124.2(2) . . ?
C16 C15 C20 115.9(2) . . ?
C17 C16 C15 123.4(2) . . ?
C17 C16 Br3 119.01(18) . . ?
C15 C16 Br3 117.58(17) . . ?
N1 C7 C6 127.0(2) . . ?
N1 C7 H7 116.5 . . ?
C6 C7 H7 116.5 . . ?
N5 C28 C27 122.9(2) . . ?
N5 C28 H28 118.5 . . ?
C27 C28 H28 118.5 . . ?
N4 C21 C20 126.6(2) . . ?
N4 C21 H21 116.7 . . ?
C20 C21 H21 116.7 . . ?
C3 C2 C1 123.8(2) . . ?
C3 C2 Br1 117.65(17) . . ?
C1 C2 Br1 118.53(17) . . ?
N2 C14 C13 123.5(2) . . ?
N2 C14 H14 118.2 . . ?
C13 C14 H14 118.2 . . ?
C2 C3 C4 118.6(2) . . ?
C2 C3 H3 120.7 . . ?
C4 C3 H3 120.7 . . ?
C5 C4 C3 120.9(2) . . ?
C5 C4 Br2 119.84(18) . . ?
C3 C4 Br2 119.24(17) . . ?
N2 C10 C11 121.3(2) . . ?
N2 C10 C9 118.6(2) . . ?
C11 C10 C9 120.1(2) . . ?
C19 C20 C15 120.8(2) . . ?
C19 C20 C21 117.1(2) . . ?
C15 C20 C21 122.1(2) . . ?
C10 C9 C8 112.35(19) . . ?
C10 C9 H9A 109.1 . . ?
C8 C9 H9A 109.1 . . ?
C10 C9 H9B 109.1 . . ?
C8 C9 H9B 109.1 . . ?
H9A C9 H9B 107.9 . . ?
C4 C5 C6 120.0(2) . . ?
C4 C5 H5 120.0 . . ?
C6 C5 H5 120.0 . . ?
C19 C18 C17 121.1(2) . . ?
C19 C18 Br4 120.25(18) . . ?
C17 C18 Br4 118.63(18) . . ?
C16 C17 C18 118.6(2) . . ?
C16 C17 H17 120.7 . . ?
C18 C17 H17 120.7 . . ?
C18 C19 C20 120.2(2) . . ?
C18 C19 H19 119.9 . . ?
C20 C19 H19 119.9 . . ?
C28 C27 C26 118.2(2) . . ?
C28 C27 H27 120.9 . . ?
C26 C27 H27 120.9 . . ?
N4 C22 C23 111.88(19) . . ?
N4 C22 H22A 109.2 . . ?
C23 C22 H22A 109.2 . . ?
N4 C22 H22B 109.2 . . ?
C23 C22 H22B 109.2 . . ?
H22A C22 H22B 107.9 . . ?
N5 C24 C25 121.0(2) . . ?
N5 C24 C23 117.6(2) . . ?
C25 C24 C23 121.4(2) . . ?
C24 C23 C22 113.7(2) . . ?
C24 C23 H23A 108.8 . . ?
C22 C23 H23A 108.8 . . ?
C24 C23 H23B 108.8 . . ?
C22 C23 H23B 108.8 . . ?
H23A C23 H23B 107.7 . . ?
C14 C13 C12 118.5(3) . . ?
C14 C13 H13 120.7 . . ?
C12 C13 H13 120.7 . . ?
C26 C25 C24 119.5(2) . . ?
C26 C25 H25 120.3 . . ?
C24 C25 H25 120.3 . . ?
C12 C11 C10 119.9(2) . . ?
C12 C11 H11 120.1 . . ?
C10 C11 H11 120.1 . . ?
C27 C26 C25 119.2(2) . . ?
C27 C26 H26 120.4 . . ?
C25 C26 H26 120.4 . . ?
C13 C12 C11 118.8(2) . . ?
C13 C12 H12 120.6 . . ?
C11 C12 H12 120.6 . . ?

loop_
_geom_bond_atom_site_label_1
_geom_bond_atom_site_label_2
_geom_bond_distance
_geom_bond_site_symmetry_2
_geom_bond_publ_flag
Br3 C16 1.896(2) . ?
Br1 C2 1.892(2) . ?
Br4 C18 1.901(2) . ?
Br2 C4 1.903(2) . ?
Cu1 O1 1.9223(16) . ?
Cu1 N1 1.9583(18) . ?
Cu1 O2 2.0267(17) . ?
Cu1 N2 2.0407(19) . ?
Cu2 O5 1.8813(17) . ?
Cu2 N4 1.9445(19) . ?
Cu2 N5 1.989(2) . ?
Cu2 O6 1.9997(16) . ?
O1 C1 1.302(3) . ?
O2 N3 1.291(3) . ?
O6 N6 1.306(3) . ?
O5 C15 1.291(3) . ?
O7 N6 1.234(3) . ?
O3 N3 1.242(3) . ?
O8 N6 1.228(3) . ?
N5 C28 1.341(3) . ?
N5 C24 1.341(3) . ?
N1 C7 1.277(3) . ?
N1 C8 1.466(3) . ?
N2 C14 1.344(3) . ?
N2 C10 1.345(3) . ?
N4 C21 1.285(3) . ?
N4 C22 1.474(3) . ?
O4 N3 1.223(3) . ?
C8 C9 1.523(3) . ?
C8 H8A 0.9900 . ?
C8 H8B 0.9900 . ?
C1 C2 1.420(3) . ?
C1 C6 1.420(3) . ?
C6 C5 1.403(3) . ?
C6 C7 1.445(3) . ?
C15 C16 1.418(3) . ?
C15 C20 1.419(3) . ?
C16 C17 1.375(3) . ?
C7 H7 0.9500 . ?
C28 C27 1.383(4) . ?
C28 H28 0.9500 . ?
C21 C20 1.446(3) . ?
C21 H21 0.9500 . ?
C2 C3 1.373(3) . ?
C14 C13 1.373(4) . ?
C14 H14 0.9500 . ?
C3 C4 1.397(3) . ?
C3 H3 0.9500 . ?
C4 C5 1.369(3) . ?
C10 C11 1.386(3) . ?
C10 C9 1.505(3) . ?
C20 C19 1.410(3) . ?
C9 H9A 0.9900 . ?
C9 H9B 0.9900 . ?
C5 H5 0.9500 . ?
C18 C19 1.368(3) . ?
C18 C17 1.396(3) . ?
C17 H17 0.9500 . ?
C19 H19 0.9500 . ?
C27 C26 1.383(4) . ?
C27 H27 0.9500 . ?
C22 C23 1.530(4) . ?
C22 H22A 0.9900 . ?
C22 H22B 0.9900 . ?
C24 C25 1.393(4) . ?
C24 C23 1.495(3) . ?
C23 H23A 0.9900 . ?
C23 H23B 0.9900 . ?
C13 C12 1.375(4) . ?
C13 H13 0.9500 . ?
C25 C26 1.386(4) . ?
C25 H25 0.9500 . ?
C11 C12 1.382(4) . ?
C11 H11 0.9500 . ?
C26 H26 0.9500 . ?
C12 H12 0.9500 . ?

loop_
_geom_torsion_atom_site_label_1
_geom_torsion_atom_site_label_2
_geom_torsion_atom_site_label_3
_geom_torsion_atom_site_label_4
_geom_torsion
_geom_torsion_site_symmetry_1
_geom_torsion_site_symmetry_2
_geom_torsion_site_symmetry_3
_geom_torsion_site_symmetry_4
_geom_torsion_publ_flag
N4 Cu2 O5 C15 -7.4(2) . . . . ?
N5 Cu2 O5 C15 -141.0(3) . . . . ?
O6 Cu2 O5 C15 152.2(2) . . . . ?
Cu2 O6 N6 O8 -152.00(17) . . . . ?
Cu2 O6 N6 O7 30.5(2) . . . . ?
Cu1 O2 N3 O4 -163.00(18) . . . . ?
Cu1 O2 N3 O3 18.1(2) . . . . ?
C7 N1 C8 C9 -126.0(2) . . . . ?
Cu1 N1 C8 C9 54.4(2) . . . . ?
Cu1 O1 C1 C2 166.84(16) . . . . ?
Cu1 O1 C1 C6 -13.4(3) . . . . ?
O1 C1 C6 C5 -177.5(2) . . . . ?
C2 C1 C6 C5 2.2(3) . . . . ?
O1 C1 C6 C7 1.9(3) . . . . ?
C2 C1 C6 C7 -178.4(2) . . . . ?
Cu2 O5 C15 C16 -172.89(16) . . . . ?
Cu2 O5 C15 C20 6.4(3) . . . . ?
O5 C15 C16 C17 179.0(2) . . . . ?
C20 C15 C16 C17 -0.3(3) . . . . ?
O5 C15 C16 Br3 0.1(3) . . . . ?
C20 C15 C16 Br3 -179.29(16) . . . . ?
C8 N1 C7 C6 -178.6(2) . . . . ?
Cu1 N1 C7 C6 1.0(3) . . . . ?
C5 C6 C7 N1 -176.1(2) . . . . ?
C1 C6 C7 N1 4.5(4) . . . . ?
C24 N5 C28 C27 2.7(4) . . . . ?
Cu2 N5 C28 C27 -171.9(2) . . . . ?
C22 N4 C21 C20 178.5(2) . . . . ?
Cu2 N4 C21 C20 -3.8(3) . . . . ?
O1 C1 C2 C3 177.4(2) . . . . ?
C6 C1 C2 C3 -2.3(3) . . . . ?
O1 C1 C2 Br1 -5.6(3) . . . . ?
C6 C1 C2 Br1 174.58(16) . . . . ?
C10 N2 C14 C13 -2.3(4) . . . . ?
Cu1 N2 C14 C13 -177.8(2) . . . . ?
C1 C2 C3 C4 1.0(4) . . . . ?
Br1 C2 C3 C4 -176.00(18) . . . . ?
C2 C3 C4 C5 0.7(4) . . . . ?
C2 C3 C4 Br2 178.37(18) . . . . ?
C14 N2 C10 C11 0.9(4) . . . . ?
Cu1 N2 C10 C11 176.0(2) . . . . ?
C14 N2 C10 C9 -176.8(2) . . . . ?
Cu1 N2 C10 C9 -1.7(3) . . . . ?
O5 C15 C20 C19 179.3(2) . . . . ?
C16 C15 C20 C19 -1.4(3) . . . . ?
O5 C15 C20 C21 -1.6(4) . . . . ?
C16 C15 C20 C21 177.7(2) . . . . ?
N4 C21 C20 C19 179.6(2) . . . . ?
N4 C21 C20 C15 0.4(4) . . . . ?
N2 C10 C9 C8 48.2(3) . . . . ?
C11 C10 C9 C8 -129.5(2) . . . . ?
N1 C8 C9 C10 -77.5(2) . . . . ?
C3 C4 C5 C6 -0.7(4) . . . . ?
Br2 C4 C5 C6 -178.41(18) . . . . ?
C1 C6 C5 C4 -0.8(4) . . . . ?
C7 C6 C5 C4 179.8(2) . . . . ?
C15 C16 C17 C18 1.9(4) . . . . ?
Br3 C16 C17 C18 -179.16(18) . . . . ?
C19 C18 C17 C16 -1.8(4) . . . . ?
Br4 C18 C17 C16 178.08(18) . . . . ?
C17 C18 C19 C20 0.1(4) . . . . ?
Br4 C18 C19 C20 -179.73(18) . . . . ?
C15 C20 C19 C18 1.5(4) . . . . ?
C21 C20 C19 C18 -177.6(2) . . . . ?
N5 C28 C27 C26 -0.1(4) . . . . ?
C21 N4 C22 C23 140.1(2) . . . . ?
Cu2 N4 C22 C23 -37.7(3) . . . . ?
C28 N5 C24 C25 -2.6(4) . . . . ?
Cu2 N5 C24 C25 171.57(19) . . . . ?
C28 N5 C24 C23 178.8(2) . . . . ?
Cu2 N5 C24 C23 -7.0(3) . . . . ?
N5 C24 C23 C22 -48.5(3) . . . . ?
C25 C24 C23 C22 132.9(3) . . . . ?
N4 C22 C23 C24 73.6(3) . . . . ?
N2 C14 C13 C12 1.6(5) . . . . ?
N5 C24 C25 C26 0.1(4) . . . . ?
C23 C24 C25 C26 178.6(3) . . . . ?
N2 C10 C11 C12 1.0(4) . . . . ?
C9 C10 C11 C12 178.6(3) . . . . ?
C28 C27 C26 C25 -2.5(4) . . . . ?
C24 C25 C26 C27 2.5(4) . . . . ?
C14 C13 C12 C11 0.3(5) . . . . ?
C10 C11 C12 C13 -1.6(5) . . . . ?
